data_7057033
loop_
_publ_author_name
'Lage, Tiago C. A.'
'Maciel, Thamilla Maria S.'
'Mota, Yane C. C.'
'Sisto, Francesca'
'Sabino, Jos\'e R.'
'Santos, Josu\'e C. C.'
'Figueiredo, Isis M.'
'Masia, Carla'
'de F\'atima, \^Angelo'
'Fernandes, Sergio A.'
'Modolo, Luzia V.'

_publ_section_title
;
 In vitro inhibition of Helicobacter pylori and interaction studies of
 lichen natural products with jack bean urease
;
_journal_issue 7
_journal_name_full 'New Journal of Chemistry'
_journal_page_first 5356
_journal_paper_doi 10.1039/C8NJ00072G
_journal_volume 42
_journal_year 2018
_chemical_absolute_configuration ad
_chemical_formula_moiety 'C18 H16 O7'
_chemical_formula_sum 'C18 H16 O7'
_chemical_formula_weight 344.31
_chemical_name_common 'usnic acid'
_chemical_name_systematic 'usnic acid'
_space_group_IT_number 19
_space_group_name_Hall 'P 2ac 2ab'
_space_group_name_H-M_alt 'P 21 21 21'
_symmetry_cell_setting orthorhombic
_symmetry_Int_Tables_number 19
_symmetry_space_group_name_Hall 'P 2ac 2ab'
_symmetry_space_group_name_H-M 'P 21 21 21'
_atom_sites_solution_hydrogens mixed
_audit_creation_date 2014-11-10T11:26:06-00:00
_audit_creation_method 'WinGX routine CIF_UPDATE'
_audit_update_record
;
2014-11-10 deposited with the CCDC.
2018-02-13 downloaded from the CCDC.
;
_cell_angle_alpha 90
_cell_angle_beta 90
_cell_angle_gamma 90
_cell_formula_units_Z 8
_cell_length_a 8.0077(3)
_cell_length_b 18.8247(6)
_cell_length_c 20.1978(7)
_cell_measurement_reflns_used 9992
_cell_measurement_temperature 150(2)
_cell_measurement_theta_max 3.209
_cell_measurement_theta_min 66.9
_cell_volume 3044.67(18)
_computing_structure_refinement 'SHELXL-2014 (Sheldrick, 2014)'
_diffrn_ambient_temperature 150(2)
_diffrn_measured_fraction_theta_full 0.975
_diffrn_measured_fraction_theta_max 0.985
_diffrn_measurement_device_type 'APEX II CCD detector'
_diffrn_measurement_method '\f and \w scans'
_diffrn_radiation_type CuK\a
_diffrn_radiation_wavelength 1.54178
_diffrn_reflns_av_R_equivalents 0.0229
_diffrn_reflns_Laue_measured_fraction_full 0.975
_diffrn_reflns_Laue_measured_fraction_max 0.985
_diffrn_reflns_limit_h_max 9
_diffrn_reflns_limit_h_min -9
_diffrn_reflns_limit_k_max 22
_diffrn_reflns_limit_k_min -20
_diffrn_reflns_limit_l_max 23
_diffrn_reflns_limit_l_min -23
_diffrn_reflns_number 37959
_diffrn_reflns_point_group_measured_fraction_full 0.967
_diffrn_reflns_point_group_measured_fraction_max 0.977
_diffrn_reflns_theta_full 67.679
_diffrn_reflns_theta_max 67.229
_diffrn_reflns_theta_min 3.209
_exptl_absorpt_coefficient_mu 0.987
_exptl_absorpt_correction_T_max 1.0000
_exptl_absorpt_correction_T_min 0.9345
_exptl_absorpt_correction_type multi-scan
_exptl_absorpt_process_details
;
Bruker (2001). SADABS. Bruker AXS Inc., Madison, Wisconsin, USA.
;
_exptl_crystal_colour colorless
_exptl_crystal_density_diffrn 1.502
_exptl_crystal_description needle
_exptl_crystal_F_000 1440
_exptl_crystal_size_max 0.602
_exptl_crystal_size_mid 0.082
_exptl_crystal_size_min 0.081
_refine_diff_density_max 0.166
_refine_diff_density_min -0.176
_refine_diff_density_rms 0.035
_refine_ls_abs_structure_details
;
 Flack x determined using 2266 quotients [(I+)-(I-)]/[(I+)+(I-)]
 (Parsons, Flack and Wagner, Acta Cryst. B69 (2013) 249-259).
;
_refine_ls_abs_structure_Flack 0.026(18)
_refine_ls_extinction_method none
_refine_ls_goodness_of_fit_ref 1.044
_refine_ls_hydrogen_treatment mixed
_refine_ls_matrix_type full
_refine_ls_number_parameters 471
_refine_ls_number_reflns 5346
_refine_ls_number_restraints 0
_refine_ls_restrained_S_all 1.044
_refine_ls_R_factor_all 0.0233
_refine_ls_R_factor_gt 0.0231
_refine_ls_shift/su_max 0
_refine_ls_shift/su_mean 0
_refine_ls_structure_factor_coef Fsqd
_refine_ls_weighting_details 'w=1/[\s^2^(Fo^2^)+(0.0406P)^2^+0.5283P] where P=(Fo^2^+2Fc^2^)/3'
_refine_ls_weighting_scheme calc
_refine_ls_wR_factor_gt 0.0628
_refine_ls_wR_factor_ref 0.063
_reflns_number_gt 5300
_reflns_number_total 5346
_reflns_threshold_expression 'I > 2\s(I)'
_cod_data_source_file c8nj00072g2.cif
_cod_data_source_block cu_acido_usnico_0m
_cod_depositor_comments 'Adding full bibliography for 7057033.cif.'
_cod_database_code 7057033

loop_
_symmetry_equiv_pos_as_xyz
'x, y, z'
'x+1/2, -y+1/2, -z'
'-x, y+1/2, -z+1/2'
'-x+1/2, -y, z+1/2'

loop_
_atom_site_label
_atom_site_type_symbol
_atom_site_fract_x
_atom_site_fract_y
_atom_site_fract_z
_atom_site_U_iso_or_equiv
_atom_site_adp_type
_atom_site_occupancy
_atom_site_calc_flag
H1SA H 0.381(5) 0.3048(19) 0.5137(18) 0.087(11) Uiso 1 d
H1SB H -0.254(5) 0.555(2) 1.037(2) 0.103(13) Uiso 1 d
O1A O -0.08692(15) 0.40279(6) 0.69539(5) 0.0202(2) Uani 1 d
O14A O 0.28578(17) 0.35362(7) 0.52167(6) 0.0282(3) Uani 1 d
O16A O 0.46367(18) 0.25108(7) 0.52727(6) 0.0318(3) Uani 1 d
O17A O 0.18860(15) 0.18851(6) 0.69391(6) 0.0216(2) Uani 1 d
O19A O 0.01190(16) 0.18755(6) 0.80530(6) 0.0249(3) Uani 1 d
H19A H 0.0698 0.1824 0.771 0.037 Uiso 1 calc
O21A O -0.29322(16) 0.36265(7) 0.91825(6) 0.0261(3) Uani 1 d
H21A H -0.3333 0.4035 0.9133 0.039 Uiso 1 calc
O21B O 0.49770(16) 0.34989(7) 0.69570(6) 0.0279(3) Uani 1 d
H21B H 0.4989 0.3825 0.6673 0.042 Uiso 1 calc
O23A O -0.34969(15) 0.48157(7) 0.86311(6) 0.0277(3) Uani 1 d
C2A C 0.0033(2) 0.35957(9) 0.65494(8) 0.0180(3) Uani 1 d
C3A C 0.0857(2) 0.38102(9) 0.60090(8) 0.0217(4) Uani 1 d
H3A H 0.0663 0.4264 0.5818 0.026 Uiso 1 calc
C4A C 0.2052(2) 0.33228(9) 0.57301(8) 0.0209(4) Uani 1 d
C5A C 0.2470(2) 0.26575(9) 0.60375(8) 0.0191(3) Uani 1 d
C6A C 0.1579(2) 0.24319(9) 0.66154(8) 0.0170(3) Uani 1 d
C7A C 0.0026(2) 0.28501(8) 0.68005(8) 0.0168(3) Uani 1 d
C8A C -0.04069(19) 0.29889(9) 0.75188(8) 0.0170(3) Uani 1 d
C9A C -0.0510(2) 0.25372(9) 0.80682(8) 0.0193(3) Uani 1 d
C10A C -0.1326(2) 0.27718(9) 0.86399(8) 0.0217(4) Uani 1 d
C11A C -0.2058(2) 0.34463(9) 0.86396(8) 0.0205(3) Uani 1 d
C12A C -0.1925(2) 0.39331(9) 0.81006(8) 0.0196(3) Uani 1 d
C13A C -0.1071(2) 0.36582(9) 0.75528(8) 0.0170(3) Uani 1 d
C15A C 0.3895(2) 0.22791(9) 0.57836(8) 0.0216(4) Uani 1 d
C18A C -0.1471(2) 0.24517(10) 0.64683(8) 0.0226(4) Uani 1 d
H18A H -0.2501 0.2723 0.6538 0.034 Uiso 1 calc
H18B H -0.1588 0.1979 0.6666 0.034 Uiso 1 calc
H18C H -0.1261 0.2404 0.5992 0.034 Uiso 1 calc
C20A C -0.1485(3) 0.22961(11) 0.92368(9) 0.0291(4) Uani 1 d
H20A H -0.0889 0.185 0.9155 0.044 Uiso 1 calc
H20B H -0.2667 0.2195 0.932 0.044 Uiso 1 calc
H20C H -0.1003 0.2534 0.9624 0.044 Uiso 1 calc
C22A C -0.2685(2) 0.46376(9) 0.81353(8) 0.0216(4) Uani 1 d
C24A C 0.4608(2) 0.16308(10) 0.60953(9) 0.0251(4) Uani 1 d
H24A H 0.5605 0.1482 0.5851 0.038 Uiso 1 calc
H24B H 0.3777 0.1249 0.6085 0.038 Uiso 1 calc
H24C H 0.491 0.1734 0.6556 0.038 Uiso 1 calc
C25A C -0.2479(2) 0.51662(9) 0.75849(9) 0.0266(4) Uani 1 d
H25A H -0.31 0.56 0.7692 0.04 Uiso 1 calc
H25B H -0.291 0.4963 0.7172 0.04 Uiso 1 calc
H25C H -0.1292 0.528 0.7532 0.04 Uiso 1 calc
O1B O 0.18522(16) 0.52473(6) 0.82223(6) 0.0234(3) Uani 1 d
O14B O -0.18950(17) 0.58963(7) 0.99151(7) 0.0294(3) Uani 1 d
O16B O -0.28158(17) 0.50301(8) 1.07090(7) 0.0315(3) Uani 1 d
O17B O 0.07002(16) 0.36363(6) 0.98628(6) 0.0225(3) Uani 1 d
O19B O 0.29632(16) 0.29868(6) 0.90890(6) 0.0236(3) Uani 1 d
H19B H 0.2337 0.3156 0.9383 0.035 Uiso 1 calc
O23B O 0.43006(18) 0.46772(8) 0.64258(7) 0.0357(3) Uani 1 d
C15B C -0.1785(2) 0.45707(10) 1.04906(8) 0.0236(4) Uani 1 d
C18B C 0.3285(2) 0.47961(10) 0.96543(9) 0.0231(4) Uani 1 d
H18D H 0.4124 0.5042 0.9386 0.035 Uiso 1 calc
H18E H 0.3785 0.4373 0.9856 0.035 Uiso 1 calc
H18F H 0.2882 0.5115 1.0003 0.035 Uiso 1 calc
C20B C 0.4730(2) 0.25109(10) 0.79869(9) 0.0265(4) Uani 1 d
H20D H 0.3874 0.2162 0.7867 0.04 Uiso 1 calc
H20E H 0.52 0.2389 0.842 0.04 Uiso 1 calc
H20F H 0.5619 0.2507 0.7653 0.04 Uiso 1 calc
C22B C 0.3501(2) 0.48708(11) 0.69180(9) 0.0294(4) Uani 1 d
C24B C -0.1821(3) 0.38610(11) 1.08078(9) 0.0317(4) Uani 1 d
H24D H -0.2594 0.3869 1.1184 0.048 Uiso 1 calc
H24E H -0.0699 0.3738 1.0964 0.048 Uiso 1 calc
H24F H -0.2195 0.3506 1.0485 0.048 Uiso 1 calc
C25B C 0.2672(3) 0.55828(14) 0.69002(12) 0.0524(7) Uani 1 d
H25D H 0.2844 0.58 0.6465 0.079 Uiso 1 calc
H25E H 0.3155 0.5888 0.7243 0.079 Uiso 1 calc
H25F H 0.1473 0.5526 0.6981 0.079 Uiso 1 calc
C2B C 0.1145(2) 0.52021(9) 0.88394(8) 0.0197(3) Uani 1 d
C3B C -0.0015(2) 0.56434(9) 0.90669(9) 0.0222(4) Uani 1 d
H3B H -0.0279 0.6072 0.8841 0.027 Uiso 1 calc
C4B C -0.0860(2) 0.54448(9) 0.96725(8) 0.0211(3) Uani 1 d
C5B C -0.0684(2) 0.47521(9) 0.99594(8) 0.0194(3) Uani 1 d
C6B C 0.0526(2) 0.42604(9) 0.96885(8) 0.0180(3) Uani 1 d
C7B C 0.1789(2) 0.45693(9) 0.92045(8) 0.0181(3) Uani 1 d
C8B C 0.2429(2) 0.41347(9) 0.86267(8) 0.0182(3) Uani 1 d
C9B C 0.3097(2) 0.34508(9) 0.85882(8) 0.0191(3) Uani 1 d
C10B C 0.3959(2) 0.32388(9) 0.80177(8) 0.0205(3) Uani 1 d
C11B C 0.4101(2) 0.37137(10) 0.74925(8) 0.0223(4) Uani 1 d
C12B C 0.3367(2) 0.44097(10) 0.74980(8) 0.0224(4) Uani 1 d
C13B C 0.2565(2) 0.45813(9) 0.80922(8) 0.0196(3) Uani 1 d

loop_
_atom_site_aniso_label
_atom_site_aniso_U_11
_atom_site_aniso_U_22
_atom_site_aniso_U_33
_atom_site_aniso_U_23
_atom_site_aniso_U_13
_atom_site_aniso_U_12
O1A 0.0238(6) 0.0191(6) 0.0177(5) 0.0022(5) 0.0036(5) 0.0034(5)
O14A 0.0348(7) 0.0284(7) 0.0214(6) 0.0048(5) 0.0106(5) 0.0018(6)
O16A 0.0337(7) 0.0330(7) 0.0289(7) 0.0005(6) 0.0135(6) 0.0052(6)
O17A 0.0243(6) 0.0184(6) 0.0219(6) 0.0025(5) 0.0015(5) 0.0025(5)
O19A 0.0319(7) 0.0202(6) 0.0228(6) 0.0043(5) 0.0034(5) 0.0006(5)
O21A 0.0239(6) 0.0363(7) 0.0180(6) -0.0052(5) 0.0045(5) -0.0022(6)
O21B 0.0249(6) 0.0389(8) 0.0199(6) -0.0056(5) 0.0039(5) -0.0002(6)
O23A 0.0231(6) 0.0327(7) 0.0274(6) -0.0098(5) 0.0030(5) 0.0024(5)
C2A 0.0173(8) 0.0197(8) 0.0172(8) -0.0003(6) -0.0011(6) 0.0019(7)
C3A 0.0258(9) 0.0195(8) 0.0198(8) 0.0040(6) 0.0005(7) 0.0017(7)
C4A 0.0225(8) 0.0246(8) 0.0158(8) -0.0008(6) 0.0009(7) -0.0030(7)
C5A 0.0192(8) 0.0200(8) 0.0182(8) -0.0039(6) -0.0009(6) -0.0014(7)
C6A 0.0179(8) 0.0169(8) 0.0162(7) -0.0030(6) -0.0041(6) -0.0029(6)
C7A 0.0173(8) 0.0181(8) 0.0149(8) -0.0003(6) -0.0001(6) -0.0016(6)
C8A 0.0160(8) 0.0192(8) 0.0160(7) -0.0008(6) -0.0002(6) -0.0032(6)
C9A 0.0175(7) 0.0198(8) 0.0205(8) 0.0002(7) -0.0028(7) -0.0048(6)
C10A 0.0211(8) 0.0269(9) 0.0171(8) 0.0008(7) -0.0009(7) -0.0070(7)
C11A 0.0157(7) 0.0297(9) 0.0162(8) -0.0057(7) -0.0009(6) -0.0071(7)
C12A 0.0158(7) 0.0237(8) 0.0194(8) -0.0042(7) -0.0025(7) -0.0050(7)
C13A 0.0157(7) 0.0196(8) 0.0157(7) -0.0002(6) -0.0002(6) -0.0029(6)
C15A 0.0214(8) 0.0227(8) 0.0207(8) -0.0045(7) 0.0005(7) -0.0032(7)
C18A 0.0192(8) 0.0259(9) 0.0226(8) -0.0044(7) -0.0026(7) -0.0019(7)
C20A 0.0362(11) 0.0318(10) 0.0193(8) 0.0043(7) 0.0032(8) -0.0059(8)
C22A 0.0151(8) 0.0264(9) 0.0233(8) -0.0091(7) -0.0017(7) -0.0029(7)
C24A 0.0201(8) 0.0249(9) 0.0302(9) -0.0017(7) 0.0029(7) 0.0028(7)
C25A 0.0272(9) 0.0213(9) 0.0311(9) -0.0048(7) 0.0014(8) 0.0044(8)
O1B 0.0255(6) 0.0217(6) 0.0231(6) 0.0059(5) 0.0036(5) 0.0023(5)
O14B 0.0302(7) 0.0250(6) 0.0328(7) -0.0021(5) 0.0049(6) 0.0091(6)
O16B 0.0293(7) 0.0368(7) 0.0283(7) -0.0014(6) 0.0071(6) 0.0079(6)
O17B 0.0247(6) 0.0194(6) 0.0235(6) 0.0051(5) 0.0018(5) 0.0028(5)
O19B 0.0266(6) 0.0206(6) 0.0236(6) 0.0029(5) 0.0028(5) 0.0038(5)
O23B 0.0325(7) 0.0527(9) 0.0220(6) 0.0062(6) 0.0056(6) -0.0031(7)
C15B 0.0227(9) 0.0292(9) 0.0190(8) -0.0040(7) -0.0026(7) 0.0013(8)
C18B 0.0198(8) 0.0255(9) 0.0240(8) -0.0042(7) -0.0033(7) -0.0011(7)
C20B 0.0235(8) 0.0266(9) 0.0295(9) -0.0071(8) 0.0005(7) 0.0013(7)
C22B 0.0211(8) 0.0436(11) 0.0236(9) 0.0066(8) 0.0005(7) -0.0033(8)
C24B 0.0359(10) 0.0345(10) 0.0246(9) 0.0046(8) 0.0110(8) 0.0000(9)
C25B 0.0565(15) 0.0588(15) 0.0418(12) 0.0323(11) 0.0201(12) 0.0196(13)
C2B 0.0206(8) 0.0183(8) 0.0202(8) 0.0022(6) -0.0008(7) -0.0036(7)
C3B 0.0231(8) 0.0163(8) 0.0272(9) 0.0028(7) -0.0028(7) -0.0001(7)
C4B 0.0192(8) 0.0214(8) 0.0225(8) -0.0033(7) -0.0035(7) 0.0003(7)
C5B 0.0200(8) 0.0209(8) 0.0173(7) -0.0017(6) -0.0033(7) -0.0012(7)
C6B 0.0180(8) 0.0208(8) 0.0153(7) -0.0002(6) -0.0052(7) -0.0020(6)
C7B 0.0186(8) 0.0171(7) 0.0184(8) 0.0004(6) -0.0017(7) 0.0006(7)
C8B 0.0166(7) 0.0202(8) 0.0178(8) -0.0007(6) -0.0021(6) -0.0017(6)
C9B 0.0160(7) 0.0207(8) 0.0206(8) -0.0012(7) -0.0051(7) -0.0031(7)
C10B 0.0156(7) 0.0240(9) 0.0219(8) -0.0058(7) -0.0029(7) -0.0027(7)
C11B 0.0149(8) 0.0320(9) 0.0200(8) -0.0065(7) -0.0018(7) -0.0042(7)
C12B 0.0171(8) 0.0303(9) 0.0198(8) 0.0014(7) -0.0016(7) -0.0029(7)
C13B 0.0157(7) 0.0210(8) 0.0221(8) 0.0003(7) -0.0028(7) -0.0007(6)

loop_
_atom_type_symbol
_atom_type_description
_atom_type_scat_dispersion_real
_atom_type_scat_dispersion_imag
_atom_type_scat_source
C C 0.0181 0.0091 'International Tables Vol C Tables 4.2.6.8 and 6.1.1.4'
H H 0 0 'International Tables Vol C Tables 4.2.6.8 and 6.1.1.4'
O O 0.0492 0.0322 'International Tables Vol C Tables 4.2.6.8 and 6.1.1.4'

loop_
_geom_angle_atom_site_label_1
_geom_angle_atom_site_label_2
_geom_angle_atom_site_label_3
_geom_angle
C2A O1A C13A 106.37(12)
C4A O14A H1SA 100.7(17)
C15A O16A H1SA 102.1(17)
C9A O19A H19A 109.5
C11A O21A H21A 109.5
C11B O21B H21B 109.5
C3A C2A O1A 124.85(15)
C3A C2A C7A 124.25(15)
O1A C2A C7A 110.87(13)
C2A C3A C4A 117.04(15)
C2A C3A H3A 121.5
C4A C3A H3A 121.5
O14A C4A C5A 120.26(16)
O14A C4A C3A 116.73(15)
C5A C4A C3A 122.73(15)
C6A C5A C4A 119.63(15)
C6A C5A C15A 122.57(15)
C4A C5A C15A 117.51(15)
O17A C6A C5A 125.12(15)
O17A C6A C7A 117.46(14)
C5A C6A C7A 117.05(14)
C2A C7A C8A 99.45(13)
C2A C7A C6A 113.62(14)
C8A C7A C6A 120.83(13)
C2A C7A C18A 107.94(14)
C8A C7A C18A 108.56(13)
C6A C7A C18A 105.87(13)
C13A C8A C9A 119.74(15)
C13A C8A C7A 107.20(14)
C9A C8A C7A 131.90(15)
O19A C9A C10A 119.14(15)
O19A C9A C8A 121.50(15)
C10A C9A C8A 119.34(16)
C9A C10A C11A 118.84(15)
C9A C10A C20A 120.82(16)
C11A C10A C20A 120.29(16)
O21A C11A C10A 116.55(15)
O21A C11A C12A 119.93(16)
C10A C11A C12A 123.52(15)
C13A C12A C11A 113.70(15)
C13A C12A C22A 125.24(15)
C11A C12A C22A 121.03(15)
C8A C13A C12A 124.71(15)
C8A C13A O1A 111.60(14)
C12A C13A O1A 123.61(15)
O16A C15A C5A 119.40(16)
O16A C15A C24A 116.57(16)
C5A C15A C24A 124.01(15)
C7A C18A H18A 109.5
C7A C18A H18B 109.5
H18A C18A H18B 109.5
C7A C18A H18C 109.5
H18A C18A H18C 109.5
H18B C18A H18C 109.5
C10A C20A H20A 109.5
C10A C20A H20B 109.5
H20A C20A H20B 109.5
C10A C20A H20C 109.5
H20A C20A H20C 109.5
H20B C20A H20C 109.5
O23A C22A C12A 120.16(16)
O23A C22A C25A 118.45(16)
C12A C22A C25A 121.38(15)
C15A C24A H24A 109.5
C15A C24A H24B 109.5
H24A C24A H24B 109.5
C15A C24A H24C 109.5
H24A C24A H24C 109.5
H24B C24A H24C 109.5
C22A C25A H25A 109.5
C22A C25A H25B 109.5
H25A C25A H25B 109.5
C22A C25A H25C 109.5
H25A C25A H25C 109.5
H25B C25A H25C 109.5
C2B O1B C13B 106.42(13)
C4B O14B H1SB 101.9(19)
C15B O16B H1SB 103.6(19)
C9B O19B H19B 109.5
O16B C15B C5B 119.80(16)
O16B C15B C24B 116.73(17)
C5B C15B C24B 123.47(16)
C7B C18B H18D 109.5
C7B C18B H18E 109.5
H18D C18B H18E 109.5
C7B C18B H18F 109.5
H18D C18B H18F 109.5
H18E C18B H18F 109.5
C10B C20B H20D 109.5
C10B C20B H20E 109.5
H20D C20B H20E 109.5
C10B C20B H20F 109.5
H20D C20B H20F 109.5
H20E C20B H20F 109.5
O23B C22B C12B 120.48(18)
O23B C22B C25B 118.30(18)
C12B C22B C25B 121.22(17)
C15B C24B H24D 109.5
C15B C24B H24E 109.5
H24D C24B H24E 109.5
C15B C24B H24F 109.5
H24D C24B H24F 109.5
H24E C24B H24F 109.5
C22B C25B H25D 109.5
C22B C25B H25E 109.5
H25D C25B H25E 109.5
C22B C25B H25F 109.5
H25D C25B H25F 109.5
H25E C25B H25F 109.5
C3B C2B O1B 124.35(15)
C3B C2B C7B 124.72(16)
O1B C2B C7B 110.86(14)
C2B C3B C4B 117.26(16)
C2B C3B H3B 121.4
C4B C3B H3B 121.4
O14B C4B C5B 120.74(16)
O14B C4B C3B 116.96(16)
C5B C4B C3B 122.04(15)
C15B C5B C4B 117.36(15)
C15B C5B C6B 122.94(15)
C4B C5B C6B 119.65(15)
O17B C6B C5B 125.21(16)
O17B C6B C7B 118.14(15)
C5B C6B C7B 116.31(14)
C2B C7B C8B 99.63(13)
C2B C7B C6B 113.14(14)
C8B C7B C6B 120.90(14)
C2B C7B C18B 109.49(14)
C8B C7B C18B 109.62(14)
C6B C7B C18B 103.90(13)
C13B C8B C9B 119.37(15)
C13B C8B C7B 107.58(14)
C9B C8B C7B 132.12(15)
O19B C9B C8B 121.87(15)
O19B C9B C10B 118.32(15)
C8B C9B C10B 119.80(15)
C11B C10B C9B 118.96(16)
C11B C10B C20B 121.33(16)
C9B C10B C20B 119.71(15)
O21B C11B C10B 117.41(16)
O21B C11B C12B 119.46(16)
C10B C11B C12B 123.13(15)
C13B C12B C11B 113.90(15)
C13B C12B C22B 125.75(17)
C11B C12B C22B 120.34(16)
C8B C13B C12B 124.73(16)
C8B C13B O1B 111.59(14)
C12B C13B O1B 123.63(15)

loop_
_geom_bond_atom_site_label_1
_geom_bond_atom_site_label_2
_geom_bond_distance
O1A C2A 1.361(2)
O1A C13A 1.405(2)
O14A C4A 1.286(2)
O14A H1SA 1.20(4)
O16A C15A 1.268(2)
O16A H1SA 1.24(4)
O17A C6A 1.244(2)
O19A C9A 1.344(2)
O19A H19A 0.84
O21A C11A 1.345(2)
O21A H21A 0.84
O21B C11B 1.351(2)
O21B H21B 0.84
O23A C22A 1.240(2)
C2A C3A 1.338(2)
C2A C7A 1.492(2)
C3A C4A 1.440(3)
C3A H3A 0.95
C4A C5A 1.437(2)
C5A C6A 1.432(2)
C5A C15A 1.440(2)
C6A C7A 1.519(2)
C7A C8A 1.514(2)
C7A C18A 1.565(2)
C8A C13A 1.369(2)
C8A C9A 1.401(2)
C9A C10A 1.398(2)
C10A C11A 1.398(3)
C10A C20A 1.507(2)
C11A C12A 1.427(2)
C12A C13A 1.400(2)
C12A C22A 1.461(2)
C15A C24A 1.487(3)
C18A H18A 0.98
C18A H18B 0.98
C18A H18C 0.98
C20A H20A 0.98
C20A H20B 0.98
C20A H20C 0.98
C22A C25A 1.501(3)
C24A H24A 0.98
C24A H24B 0.98
C24A H24C 0.98
C25A H25A 0.98
C25A H25B 0.98
C25A H25C 0.98
O1B C2B 1.372(2)
O1B C13B 1.402(2)
O14B C4B 1.284(2)
O14B H1SB 1.23(4)
O16B C15B 1.274(2)
O16B H1SB 1.22(4)
O17B C6B 1.234(2)
O19B C9B 1.341(2)
O19B H19B 0.84
O23B C22B 1.237(2)
C15B C5B 1.430(3)
C15B C24B 1.482(3)
C18B C7B 1.563(2)
C18B H18D 0.98
C18B H18E 0.98
C18B H18F 0.98
C20B C10B 1.504(3)
C20B H20D 0.98
C20B H20E 0.98
C20B H20F 0.98
C22B C12B 1.462(3)
C22B C25B 1.496(3)
C24B H24D 0.98
C24B H24E 0.98
C24B H24F 0.98
C25B H25D 0.98
C25B H25E 0.98
C25B H25F 0.98
C2B C3B 1.328(3)
C2B C7B 1.493(2)
C3B C4B 1.447(3)
C3B H3B 0.95
C4B C5B 1.434(2)
C5B C6B 1.447(2)
C6B C7B 1.522(2)
C7B C8B 1.515(2)
C8B C13B 1.373(2)
C8B C9B 1.396(2)
C9B C10B 1.401(2)
C10B C11B 1.392(3)
C11B C12B 1.436(3)
C12B C13B 1.399(2)

loop_
_geom_torsion_atom_site_label_1
_geom_torsion_atom_site_label_2
_geom_torsion_atom_site_label_3
_geom_torsion_atom_site_label_4
_geom_torsion
C13A O1A C2A C3A -161.69(17)
C13A O1A C2A C7A 16.56(17)
O1A C2A C3A C4A 165.81(16)
C7A C2A C3A C4A -12.2(3)
C2A C3A C4A O14A -179.00(16)
C2A C3A C4A C5A -5.1(3)
O14A C4A C5A C6A 179.01(15)
C3A C4A C5A C6A 5.4(2)
O14A C4A C5A C15A 5.1(2)
C3A C4A C5A C15A -168.57(16)
C4A C5A C6A O17A -176.45(15)
C15A C5A C6A O17A -2.8(3)
C4A C5A C6A C7A 10.6(2)
C15A C5A C6A C7A -175.75(14)
C3A C2A C7A C8A 156.90(17)
O1A C2A C7A C8A -21.35(17)
C3A C2A C7A C6A 27.1(2)
O1A C2A C7A C6A -151.13(13)
C3A C2A C7A C18A -90.0(2)
O1A C2A C7A C18A 91.79(15)
O17A C6A C7A C2A 161.59(14)
C5A C6A C7A C2A -24.9(2)
O17A C6A C7A C8A 43.6(2)
C5A C6A C7A C8A -142.96(15)
O17A C6A C7A C18A -80.14(17)
C5A C6A C7A C18A 93.33(16)
C2A C7A C8A C13A 18.15(17)
C6A C7A C8A C13A 143.06(15)
C18A C7A C8A C13A -94.50(15)
C2A C7A C8A C9A -174.58(17)
C6A C7A C8A C9A -49.7(2)
C18A C7A C8A C9A 72.8(2)
C13A C8A C9A O19A 179.68(15)
C7A C8A C9A O19A 13.7(3)
C13A C8A C9A C10A 1.4(2)
C7A C8A C9A C10A -164.53(16)
O19A C9A C10A C11A -176.52(15)
C8A C9A C10A C11A 1.8(2)
O19A C9A C10A C20A 0.7(2)
C8A C9A C10A C20A 179.03(16)
C9A C10A C11A O21A 175.21(15)
C20A C10A C11A O21A -2.1(2)
C9A C10A C11A C12A -4.4(2)
C20A C10A C11A C12A 178.34(16)
O21A C11A C12A C13A -176.12(14)
C10A C11A C12A C13A 3.5(2)
O21A C11A C12A C22A 1.9(2)
C10A C11A C12A C22A -178.54(15)
C9A C8A C13A C12A -2.4(2)
C7A C8A C13A C12A 166.75(15)
C9A C8A C13A O1A -179.17(14)
C7A C8A C13A O1A -10.07(18)
C11A C12A C13A C8A 0.0(2)
C22A C12A C13A C8A -177.94(15)
C11A C12A C13A O1A 176.41(14)
C22A C12A C13A O1A -1.5(2)
C2A O1A C13A C8A -3.76(17)
C2A O1A C13A C12A 179.38(15)
C6A C5A C15A O16A -179.41(15)
C4A C5A C15A O16A -5.7(2)
C6A C5A C15A C24A -1.2(3)
C4A C5A C15A C24A 172.53(16)
C13A C12A C22A O23A 175.90(15)
C11A C12A C22A O23A -1.9(2)
C13A C12A C22A C25A -5.3(2)
C11A C12A C22A C25A 176.91(15)
C13B O1B C2B C3B -161.06(17)
C13B O1B C2B C7B 15.90(17)
O1B C2B C3B C4B 168.35(15)
C7B C2B C3B C4B -8.2(3)
C2B C3B C4B O14B 175.23(16)
C2B C3B C4B C5B -10.6(3)
O16B C15B C5B C4B -3.1(2)
C24B C15B C5B C4B 176.13(17)
O16B C15B C5B C6B 179.60(16)
C24B C15B C5B C6B -1.1(3)
O14B C4B C5B C15B 4.4(2)
C3B C4B C5B C15B -169.53(16)
O14B C4B C5B C6B -178.24(15)
C3B C4B C5B C6B 7.8(2)
C15B C5B C6B O17B 2.8(3)
C4B C5B C6B O17B -174.43(16)
C15B C5B C6B C7B -170.40(15)
C4B C5B C6B C7B 12.4(2)
C3B C2B C7B C8B 156.99(17)
O1B C2B C7B C8B -19.96(17)
C3B C2B C7B C6B 27.3(2)
O1B C2B C7B C6B -149.67(14)
C3B C2B C7B C18B -88.1(2)
O1B C2B C7B C18B 94.96(16)
O17B C6B C7B C2B 158.46(15)
C5B C6B C7B C2B -27.9(2)
O17B C6B C7B C8B 40.6(2)
C5B C6B C7B C8B -145.77(15)
O17B C6B C7B C18B -82.88(17)
C5B C6B C7B C18B 90.78(16)
C2B C7B C8B C13B 16.64(17)
C6B C7B C8B C13B 141.12(15)
C18B C7B C8B C13B -98.19(16)
C2B C7B C8B C9B -174.79(17)
C6B C7B C8B C9B -50.3(2)
C18B C7B C8B C9B 70.4(2)
C13B C8B C9B O19B -178.29(15)
C7B C8B C9B O19B 14.2(3)
C13B C8B C9B C10B 2.8(2)
C7B C8B C9B C10B -164.72(17)
O19B C9B C10B C11B 179.69(15)
C8B C9B C10B C11B -1.3(2)
O19B C9B C10B C20B -1.2(2)
C8B C9B C10B C20B 177.82(15)
C9B C10B C11B O21B 178.31(14)
C20B C10B C11B O21B -0.8(2)
C9B C10B C11B C12B -1.7(2)
C20B C10B C11B C12B 179.20(15)
O21B C11B C12B C13B -176.98(15)
C10B C11B C12B C13B 3.0(2)
O21B C11B C12B C22B 2.7(2)
C10B C11B C12B C22B -177.31(16)
O23B C22B C12B C13B 176.99(17)
C25B C22B C12B C13B -3.5(3)
O23B C22B C12B C11B -2.7(3)
C25B C22B C12B C11B 176.8(2)
C9B C8B C13B C12B -1.3(2)
C7B C8B C13B C12B 169.01(15)
C9B C8B C13B O1B -179.01(14)
C7B C8B C13B O1B -8.73(18)
C11B C12B C13B C8B -1.5(2)
C22B C12B C13B C8B 178.82(17)
C11B C12B C13B O1B 175.96(14)
C22B C12B C13B O1B -3.7(3)
C2B O1B C13B C8B -4.21(18)
C2B O1B C13B C12B 178.02(15)
